data_7120723
loop_
_publ_author_name
'Dong, Xiaobiao'
'Zhang, Guanxin'
'Shi, Jinbiao'
'Wang, Yuancheng'
'Wang, Ming'
'Peng, Qian'
'Zhang, Deqing'

_publ_section_title
;
 A highly selective fluorescence turn-on detection of ClO- with
 1-methyl-1,2-dihydropyridine-2-thione unit modified tetraphenylethylene
;
_journal_name_full 'Chem. Commun.'
_journal_paper_doi 10.1039/C7CC07092F
_journal_year 2017
_chemical_formula_moiety 'C34 H29 N O5 S, C H4 O, 0.68(H2 O)'
_chemical_formula_sum 'C35 H34.4 N O6.7 S'
_chemical_formula_weight 607.89
_space_group_crystal_system monoclinic
_space_group_IT_number 14
_space_group_name_Hall '-P 2ybc'
_space_group_name_H-M_alt 'P 1 21/c 1'
_symmetry_space_group_name_Hall '-P 2ybc'
_symmetry_space_group_name_H-M 'P 1 21/c 1'
_atom_sites_solution_hydrogens mixed
_atom_sites_solution_primary dual
_audit_block_doi 10.5517/ccdc.csd.cc1ngyhk
_audit_creation_date 2016-12-23
_audit_creation_method
;
Olex2 1.2
(compiled 2016.11.30 svn.r3356 for OlexSys, GUI svn.r5269)
;
_audit_update_record
;
2017-02-20 deposited with the CCDC.
2017-09-28 downloaded from the CCDC.
;
_cell_angle_alpha 90
_cell_angle_beta 90.622(3)
_cell_angle_gamma 90
_cell_formula_units_Z 8
_cell_length_a 10.795(2)
_cell_length_b 9.810(2)
_cell_length_c 58.340(13)
_cell_measurement_reflns_used 10570
_cell_measurement_temperature 173.1500
_cell_measurement_theta_max 27.4817
_cell_measurement_theta_min 3.4814
_cell_volume 6178(2)
_computing_cell_refinement 'CrystalClear (Rigaku Inc., 2007)'
_computing_data_collection 'CrystalClear (Rigaku Inc., 2007)'
_computing_data_reduction 'CrystalClear (Rigaku Inc., 2007)'
_computing_molecular_graphics 'Olex2 (Dolomanov et al., 2009)'
_computing_publication_material 'CIFTAB (Sheldrick, 2013)'
_computing_structure_refinement 'SHELXL (Sheldrick, 2014)'
_computing_structure_solution
;
'SHELXT (Sheldrick, 2014)'
;
_diffrn_ambient_temperature 173.1500
_diffrn_detector_area_resol_mean 28.5714
_diffrn_measured_fraction_theta_full 99.0000
_diffrn_measured_fraction_theta_max 27.4817
_diffrn_measurement_details
;
scan:
    Number of images: 360
               Slice: -100.0000 - 80.0000
         Image width: 0.5000
            Exp time: 5.0000
       Rotation axis: Omega
               Omega: 0.0000
                 Chi: 45.0000
                 Phi: 0.0000
                 XTD: 80.0076
              2theta: -9.5514
scan:
    Number of images: 270
               Slice: -100.0000 - 35.0000
         Image width: 0.5000
            Exp time: 5.0000
       Rotation axis: Omega
               Omega: 0.0000
                 Chi: 45.0000
                 Phi: 180.0000
                 XTD: 80.0076
              2theta: -9.5514
scan:
    Number of images: 360
               Slice: -120.0000 - 60.0000
         Image width: 0.5000
            Exp time: 5.0000
       Rotation axis: Omega
               Omega: 0.0000
                 Chi: 45.0000
                 Phi: 0.0000
                 XTD: 80.0076
              2theta: -29.5514
scan:
    Number of images: 330
               Slice: -120.0000 - 45.0000
         Image width: 0.5000
            Exp time: 5.0000
       Rotation axis: Omega
               Omega: 0.0000
                 Chi: 45.0000
                 Phi: 180.0000
                 XTD: 80.0076
              2theta: -29.5514
scan:
    Number of images: 264
               Slice: -120.0000 - 12.0000
         Image width: 0.5000
            Exp time: 5.0000
       Rotation axis: Omega
               Omega: 0.0000
                 Chi: 45.0000
                 Phi: 270.0000
                 XTD: 80.0076
              2theta: -29.5514
;
_diffrn_measurement_device
;
Saturn724+ (2x2 bin mode)
;
_diffrn_measurement_device_details
;
AFC10: Fixed Chi 2 circle
;
_diffrn_measurement_device_type 'MM007-HF CCD(Saturn 724+)'
_diffrn_measurement_method '\w scans at fixed \c = 45\%'
_diffrn_orient_matrix_type d*Trek
_diffrn_orient_matrix_UB_11 -0.0657
_diffrn_orient_matrix_UB_12 0.0642
_diffrn_orient_matrix_UB_13 -0.0121
_diffrn_orient_matrix_UB_21 0.0718
_diffrn_orient_matrix_UB_22 0.0697
_diffrn_orient_matrix_UB_23 -0.0195
_diffrn_orient_matrix_UB_31 -0.0009
_diffrn_orient_matrix_UB_32 -0.0038
_diffrn_orient_matrix_UB_33 -0.0167
_diffrn_radiation_detector CCD
_diffrn_radiation_monochromator Confocal
_diffrn_radiation_type MoK\a
_diffrn_radiation_wavelength 0.710747
_diffrn_reflns_av_R_equivalents 0.0408
_diffrn_reflns_av_unetI/netI 0.0445
_diffrn_reflns_Laue_measured_fraction_full 0.996
_diffrn_reflns_Laue_measured_fraction_max 0.990
_diffrn_reflns_limit_h_max 13
_diffrn_reflns_limit_h_min -14
_diffrn_reflns_limit_k_max 12
_diffrn_reflns_limit_k_min -12
_diffrn_reflns_limit_l_max 75
_diffrn_reflns_limit_l_min -69
_diffrn_reflns_number 50658
_diffrn_reflns_point_group_measured_fraction_full 0.996
_diffrn_reflns_point_group_measured_fraction_max 0.990
_diffrn_reflns_theta_full 25.242
_diffrn_reflns_theta_max 27.467
_diffrn_reflns_theta_min 1.887
_diffrn_source 'Rotating Anode'
_diffrn_source_current 24.0000
_diffrn_source_power 1.2000
_diffrn_source_voltage 50.0000
_exptl_absorpt_coefficient_mu 0.154
_exptl_absorpt_correction_T_max 1.00000
_exptl_absorpt_correction_T_min 0.85703
_exptl_absorpt_correction_type multi-scan
_exptl_absorpt_process_details 'CrystalClear (Rigaku Inc., 2007)'
_exptl_crystal_colour yellow
_exptl_crystal_colour_primary yellow
_exptl_crystal_density_diffrn 1.307
_exptl_crystal_description block
_exptl_crystal_F_000 2566
_exptl_crystal_size_max 0.237
_exptl_crystal_size_mid 0.176
_exptl_crystal_size_min 0.119
_refine_diff_density_max 0.607
_refine_diff_density_min -0.438
_refine_diff_density_rms 0.055
_refine_ls_extinction_method none
_refine_ls_goodness_of_fit_ref 1.126
_refine_ls_hydrogen_treatment constr
_refine_ls_matrix_type full
_refine_ls_number_parameters 807
_refine_ls_number_reflns 13972
_refine_ls_number_restraints 0
_refine_ls_restrained_S_all 1.126
_refine_ls_R_factor_all 0.0821
_refine_ls_R_factor_gt 0.0702
_refine_ls_shift/su_max 0.002
_refine_ls_shift/su_mean 0.000
_refine_ls_structure_factor_coef Fsqd
_refine_ls_weighting_details 'w=1/[\s^2^(Fo^2^)+(0.0512P)^2^+5.8379P] where P=(Fo^2^+2Fc^2^)/3'
_refine_ls_weighting_scheme calc
_refine_ls_wR_factor_gt 0.1502
_refine_ls_wR_factor_ref 0.1575
_reflns_Friedel_coverage 0.000
_reflns_number_gt 12107
_reflns_number_total 13972
_reflns_threshold_expression 'I > 2\s(I)'
_cod_data_source_file c7cc07092f2.cif
_cod_data_source_block mx5443
_cod_database_code 7120723
_shelx_space_group_comment
;
The symmetry employed for this shelxl refinement is uniquely defined
by the following loop, which should always be used as a source of
symmetry information in preference to the above space-group names.
They are only intended as comments.
;
_diffrn_number_total 14784
_olex2_refinement_description
;
1. Fixed Uiso
 At 1.2 times of:
  All C(H) groups
 At 1.5 times of:
  All C(H,H,H) groups, All O(H) groups, All O(H,H) groups
2. Others
 Sof(O7)=Sof(H7B)=Sof(H7C)=FVAR(1)
3.a Riding coordinates:
 O7(H7B,H7C)
3.b Free rotating group:
 O6(H6A,H6B)
3.c Aromatic/amide H refined with riding coordinates:
 C4(H4), C5(H5), C7(H7), C8(H8), C10(H10), C12(H12), C13(H13), C16(H16),
 C17(H17), C18(H18), C19(H19), C20(H20), C22(H22), C23(H23), C25(H25), C26(H26),
  C29(H29), C30(H30), C32(H32), C33(H33), C4A(H4A), C5A(H5A), C7A(H7A),
 C8A(H8A), C10A(H10A), C12A(H12A), C13A(H13A), C16A(H16A), C17A(H17A),
 C18A(H18A), C19A(H19A), C20A(H20A), C22A(H22A), C23A(H23A), C25A(H25A),
 C26A(H26A), C29A(H29A), C30A(H30A), C32A(H32A), C33A(H33A)
3.d Idealised Me refined as rotating group:
 C14(H14A,H14B,H14C), C27(H27A,H27B,H27C), C34(H34A,H34B,H34C), C14A(H14D,H14E,
 H14F), C27A(H27D,H27E,H27F), C34A(H34D,H34E,H34F), C36(H36A,H36B,H36C),
 C35(H35A,H35B,H35C)
3.e Idealised tetrahedral OH refined as rotating group:
 O9(H9), O8(H8B)
;
_shelx_shelxl_version_number 2014/7
_olex2_submission_special_instructions 'No special instructions were received'

loop_
_space_group_symop_operation_xyz
'x, y, z'
'-x, y+1/2, -z+1/2'
'-x, -y, -z'
'x, -y-1/2, z-1/2'

loop_
_atom_site_label
_atom_site_type_symbol
_atom_site_fract_x
_atom_site_fract_y
_atom_site_fract_z
_atom_site_U_iso_or_equiv
_atom_site_adp_type
_atom_site_occupancy
_atom_site_site_symmetry_order
_atom_site_calc_flag
_atom_site_refinement_flags_posn
_atom_site_refinement_flags_occupancy
S1 S 1.48155(6) 0.47247(7) 0.27897(2) 0.03279(15) Uani 1 1 d . .
O1 O 0.70404(17) 0.80126(18) 0.50068(3) 0.0374(4) Uani 1 1 d . .
O2 O 0.84952(18) 1.2405(2) 0.36481(4) 0.0536(6) Uani 1 1 d . .
O3 O 1.51420(19) 0.4042(2) 0.30012(3) 0.0493(5) Uani 1 1 d . .
O4 O 1.57985(16) 0.5516(2) 0.26920(3) 0.0435(5) Uani 1 1 d . .
O5 O 1.41657(17) 0.3864(2) 0.26269(3) 0.0417(4) Uani 1 1 d . .
N1 N 1.30902(17) 0.6766(2) 0.27227(3) 0.0264(4) Uani 1 1 d . .
C1 C 1.0352(2) 0.6637(2) 0.40941(4) 0.0270(5) Uani 1 1 d . .
C2 C 0.9644(2) 0.7691(2) 0.41686(4) 0.0262(5) Uani 1 1 d . .
C3 C 1.0840(2) 0.6622(2) 0.38549(4) 0.0269(5) Uani 1 1 d . .
C4 C 1.2117(2) 0.6541(3) 0.38201(4) 0.0303(5) Uani 1 1 d . .
H4 H 1.2649 0.6447 0.3946 0.036 Uiso 1 1 calc R .
C5 C 1.2601(2) 0.6598(3) 0.36010(4) 0.0299(5) Uani 1 1 d . .
H5 H 1.3453 0.6548 0.3581 0.036 Uiso 1 1 calc R .
C6 C 1.1817(2) 0.6731(2) 0.34104(4) 0.0276(5) Uani 1 1 d . .
C7 C 1.0530(2) 0.6776(3) 0.34452(4) 0.0291(5) Uani 1 1 d . .
H7 H 0.9994 0.6848 0.3320 0.035 Uiso 1 1 calc R .
C8 C 1.0055(2) 0.6713(3) 0.36638(4) 0.0299(5) Uani 1 1 d . .
H8 H 0.9202 0.6731 0.3684 0.036 Uiso 1 1 calc R .
C9 C 1.2303(2) 0.6791(2) 0.31749(4) 0.0268(5) Uani 1 1 d . .
C10 C 1.3284(2) 0.5958(2) 0.31048(4) 0.0273(5) Uani 1 1 d . .
H10 H 1.3691 0.5413 0.3212 0.033 Uiso 1 1 calc R .
C11 C 1.3655(2) 0.5933(2) 0.28797(4) 0.0256(5) Uani 1 1 d . .
C12 C 1.2179(2) 0.7608(3) 0.27884(4) 0.0298(5) Uani 1 1 d . .
H12 H 1.1813 0.8183 0.2681 0.036 Uiso 1 1 calc R .
C13 C 1.1772(2) 0.7641(2) 0.30106(4) 0.0298(5) Uani 1 1 d . .
H13 H 1.1139 0.8234 0.3051 0.036 Uiso 1 1 calc R .
C14 C 1.3408(2) 0.6735(3) 0.24753(4) 0.0332(5) Uani 1 1 d . .
H14A H 1.4283 0.6869 0.2459 0.050 Uiso 1 1 calc GR .
H14B H 1.2968 0.7446 0.2396 0.050 Uiso 1 1 calc GR .
H14C H 1.3178 0.5868 0.2411 0.050 Uiso 1 1 calc GR .
C15 C 1.0722(2) 0.5429(2) 0.42356(4) 0.0278(5) Uani 1 1 d . .
C16 C 1.0450(2) 0.4120(3) 0.41567(4) 0.0338(6) Uani 1 1 d . .
H16 H 1.0021 0.4009 0.4019 0.041 Uiso 1 1 calc R .
C17 C 1.0813(3) 0.2978(3) 0.42820(5) 0.0398(6) Uani 1 1 d . .
H17 H 1.0616 0.2111 0.4228 0.048 Uiso 1 1 calc R .
C18 C 1.1467(3) 0.3129(3) 0.44864(5) 0.0413(6) Uani 1 1 d . .
H18 H 1.1714 0.2365 0.4569 0.050 Uiso 1 1 calc R .
C19 C 1.1750(3) 0.4418(3) 0.45659(5) 0.0406(6) Uani 1 1 d . .
H19 H 1.2191 0.4520 0.4703 0.049 Uiso 1 1 calc R .
C20 C 1.1381(2) 0.5566(3) 0.44426(4) 0.0337(5) Uani 1 1 d . .
H20 H 1.1572 0.6430 0.4498 0.040 Uiso 1 1 calc R .
C21 C 0.9037(2) 0.7740(2) 0.43977(4) 0.0262(5) Uani 1 1 d . .
C22 C 0.8422(2) 0.6622(2) 0.44933(4) 0.0280(5) Uani 1 1 d . .
H22 H 0.8437 0.5787 0.4418 0.034 Uiso 1 1 calc R .
C23 C 0.7790(2) 0.6736(3) 0.46981(4) 0.0301(5) Uani 1 1 d . .
H23 H 0.7397 0.5978 0.4759 0.036 Uiso 1 1 calc R .
C24 C 0.7741(2) 0.7976(3) 0.48119(4) 0.0287(5) Uani 1 1 d . .
C25 C 0.8354(2) 0.9100(3) 0.47229(4) 0.0323(5) Uani 1 1 d . .
H25 H 0.8340 0.9931 0.4800 0.039 Uiso 1 1 calc R .
C26 C 0.8990(2) 0.8970(3) 0.45181(4) 0.0321(5) Uani 1 1 d . .
H26 H 0.9397 0.9727 0.4459 0.039 Uiso 1 1 calc R .
C27 C 0.6814(3) 0.9321(3) 0.51032(5) 0.0467(7) Uani 1 1 d . .
H27A H 0.6450 0.9904 0.4989 0.070 Uiso 1 1 calc GR .
H27B H 0.7582 0.9709 0.5156 0.070 Uiso 1 1 calc GR .
H27C H 0.6258 0.9232 0.5230 0.070 Uiso 1 1 calc GR .
C28 C 0.9393(2) 0.8913(2) 0.40224(4) 0.0263(5) Uani 1 1 d . .
C29 C 0.8177(2) 0.9390(3) 0.39979(4) 0.0361(6) Uani 1 1 d . .
H29 H 0.7538 0.8925 0.4070 0.043 Uiso 1 1 calc R .
C30 C 0.7907(2) 1.0532(3) 0.38699(5) 0.0421(7) Uani 1 1 d . .
H30 H 0.7091 1.0824 0.3854 0.050 Uiso 1 1 calc R .
C31 C 0.8853(2) 1.1252(3) 0.37633(4) 0.0370(6) Uani 1 1 d . .
C32 C 1.0065(2) 1.0790(3) 0.37812(4) 0.0319(5) Uani 1 1 d . .
H32 H 1.0700 1.1248 0.3707 0.038 Uiso 1 1 calc R .
C33 C 1.0319(2) 0.9635(2) 0.39111(4) 0.0286(5) Uani 1 1 d . .
H33 H 1.1134 0.9333 0.3924 0.034 Uiso 1 1 calc R .
C34 C 0.9386(3) 1.3072(3) 0.35103(5) 0.0488(7) Uani 1 1 d . .
H34A H 0.9708 1.2440 0.3400 0.073 Uiso 1 1 calc GR .
H34B H 1.0050 1.3403 0.3606 0.073 Uiso 1 1 calc GR .
H34C H 0.9002 1.3823 0.3432 0.073 Uiso 1 1 calc GR .
S1A S 0.97611(5) 0.57482(6) 0.72366(2) 0.02983(14) Uani 1 1 d . .
O1A O 0.21353(17) 0.7087(2) 0.49941(3) 0.0454(5) Uani 1 1 d . .
O2A O 0.3984(3) 0.2262(3) 0.63874(5) 0.0847(9) Uani 1 1 d . .
O3A O 1.00389(17) 0.5052(2) 0.70253(3) 0.0399(4) Uani 1 1 d . .
O4A O 0.91118(17) 0.49132(19) 0.74023(3) 0.0379(4) Uani 1 1 d . .
O5A O 1.07788(15) 0.65146(19) 0.73344(3) 0.0347(4) Uani 1 1 d . .
N1A N 0.81056(18) 0.7864(2) 0.73056(3) 0.0271(4) Uani 1 1 d . .
C1A C 0.5412(2) 0.8058(2) 0.59164(4) 0.0274(5) Uani 1 1 d . .
C2A C 0.4693(2) 0.6998(2) 0.58498(4) 0.0287(5) Uani 1 1 d . .
C3A C 0.6048(2) 0.8097(2) 0.61464(4) 0.0277(5) Uani 1 1 d . .
C4A C 0.6729(2) 0.6991(3) 0.62320(4) 0.0284(5) Uani 1 1 d . .
H4A H 0.6863 0.6238 0.6139 0.034 Uiso 1 1 calc R .
C5A C 0.7204(2) 0.7001(2) 0.64525(4) 0.0290(5) Uani 1 1 d . .
H5A H 0.7646 0.6249 0.6506 0.035 Uiso 1 1 calc R .
C6A C 0.7034(2) 0.8120(2) 0.65980(4) 0.0279(5) Uani 1 1 d . .
C7A C 0.6420(2) 0.9258(3) 0.65073(4) 0.0344(6) Uani 1 1 d . .
H7A H 0.6328 1.0034 0.6597 0.041 Uiso 1 1 calc R .
C8A C 0.5945(2) 0.9248(3) 0.62854(4) 0.0339(6) Uani 1 1 d . .
H8A H 0.5550 1.0021 0.6228 0.041 Uiso 1 1 calc R .
C9A C 0.7442(2) 0.8075(2) 0.68420(4) 0.0273(5) Uani 1 1 d . .
C10A C 0.8298(2) 0.7106(2) 0.69217(4) 0.0268(5) Uani 1 1 d . .
H10A H 0.8651 0.6508 0.6817 0.032 Uiso 1 1 calc R .
C11A C 0.8632(2) 0.7015(2) 0.71490(4) 0.0261(5) Uani 1 1 d . .
C12A C 0.7290(2) 0.8811(2) 0.72339(4) 0.0299(5) Uani 1 1 d . .
H12A H 0.6936 0.9389 0.7341 0.036 Uiso 1 1 calc R .
C13A C 0.6961(2) 0.8954(3) 0.70062(4) 0.0311(5) Uani 1 1 d . .
H13A H 0.6415 0.9641 0.6962 0.037 Uiso 1 1 calc R .
C14A C 0.8371(2) 0.7761(3) 0.75550(4) 0.0354(6) Uani 1 1 d . .
H14D H 0.8051 0.6916 0.7612 0.053 Uiso 1 1 calc GR .
H14E H 0.7985 0.8508 0.7633 0.053 Uiso 1 1 calc GR .
H14F H 0.9250 0.7794 0.7581 0.053 Uiso 1 1 calc GR .
C15A C 0.5614(2) 0.9307(2) 0.57733(4) 0.0266(5) Uani 1 1 d . .
C16A C 0.4662(2) 1.0015(3) 0.56608(4) 0.0310(5) Uani 1 1 d . .
H16A H 0.3853 0.9693 0.5669 0.037 Uiso 1 1 calc R .
C17A C 0.4909(2) 1.1191(3) 0.55373(4) 0.0363(6) Uani 1 1 d . .
H17A H 0.4264 1.1647 0.5463 0.044 Uiso 1 1 calc R .
C18A C 0.6105(3) 1.1694(3) 0.55226(4) 0.0378(6) Uani 1 1 d . .
H18A H 0.6266 1.2481 0.5439 0.045 Uiso 1 1 calc R .
C19A C 0.7058(2) 1.1008(3) 0.56341(4) 0.0360(6) Uani 1 1 d . .
H19A H 0.7865 1.1335 0.5625 0.043 Uiso 1 1 calc R .
C20A C 0.6813(2) 0.9834(3) 0.57584(4) 0.0303(5) Uani 1 1 d . .
H20A H 0.7461 0.9389 0.5833 0.036 Uiso 1 1 calc R .
C21A C 0.4040(2) 0.6971(2) 0.56208(4) 0.0281(5) Uani 1 1 d . .
C22A C 0.2751(2) 0.6939(3) 0.56153(4) 0.0316(5) Uani 1 1 d . .
H22A H 0.2325 0.6882 0.5753 0.038 Uiso 1 1 calc R .
C23A C 0.2084(2) 0.6989(3) 0.54111(4) 0.0322(5) Uani 1 1 d . .
H23A H 0.1222 0.6994 0.5412 0.039 Uiso 1 1 calc R .
C24A C 0.2715(2) 0.7032(3) 0.52053(4) 0.0319(5) Uani 1 1 d . .
C25A C 0.4002(2) 0.7026(3) 0.52054(4) 0.0367(6) Uani 1 1 d . .
H25A H 0.4426 0.7043 0.5067 0.044 Uiso 1 1 calc R .
C26A C 0.4656(2) 0.6994(3) 0.54123(4) 0.0330(5) Uani 1 1 d . .
H26A H 0.5518 0.6987 0.5411 0.040 Uiso 1 1 calc R .
C27A C 0.0808(3) 0.7067(4) 0.49923(5) 0.0508(8) Uani 1 1 d . .
H27D H 0.0508 0.7102 0.4837 0.076 Uiso 1 1 calc GR .
H27E H 0.0504 0.7842 0.5075 0.076 Uiso 1 1 calc GR .
H27F H 0.0523 0.6245 0.5064 0.076 Uiso 1 1 calc GR .
C28A C 0.4435(2) 0.5784(3) 0.59956(4) 0.0318(5) Uani 1 1 d . .
C29A C 0.3989(2) 0.5890(3) 0.62170(5) 0.0408(6) Uani 1 1 d . .
H29A H 0.3811 0.6747 0.6276 0.049 Uiso 1 1 calc R .
C30A C 0.3801(3) 0.4734(4) 0.63534(5) 0.0515(8) Uani 1 1 d . .
H30A H 0.3500 0.4825 0.6501 0.062 Uiso 1 1 calc R .
C31A C 0.4068(3) 0.3461(3) 0.62663(6) 0.0533(9) Uani 1 1 d . .
C32A C 0.4481(3) 0.3335(3) 0.60443(6) 0.0561(9) Uani 1 1 d . .
H32A H 0.4647 0.2475 0.5985 0.067 Uiso 1 1 calc R .
C33A C 0.4648(3) 0.4476(3) 0.59097(5) 0.0424(7) Uani 1 1 d . .
H33A H 0.4908 0.4373 0.5759 0.051 Uiso 1 1 calc R .
C34A C 0.3543(5) 0.2360(5) 0.66180(8) 0.1065(19) Uani 1 1 d . .
H34D H 0.2747 0.2795 0.6618 0.160 Uiso 1 1 calc GR .
H34E H 0.4116 0.2887 0.6708 0.160 Uiso 1 1 calc GR .
H34F H 0.3473 0.1463 0.6682 0.160 Uiso 1 1 calc GR .
O9 O 0.4051(2) 0.8618(3) 0.69353(4) 0.0620(6) Uani 1 1 d . .
H9 H 0.4456 0.7961 0.6980 0.093 Uiso 1 1 calc GR .
C36 C 0.3434(4) 0.8285(4) 0.67311(6) 0.0723(11) Uani 1 1 d . .
H36A H 0.4025 0.7992 0.6620 0.108 Uiso 1 1 calc GR .
H36B H 0.2999 0.9071 0.6674 0.108 Uiso 1 1 calc GR .
H36C H 0.2854 0.7564 0.6759 0.108 Uiso 1 1 calc GR .
O8 O 0.00208(19) 1.0025(2) 0.71428(4) 0.0504(5) Uani 1 1 d . .
H8B H 0.0274 1.0029 0.7276 0.076 Uiso 1 1 calc GR .
C35 C 0.0982(4) 0.9721(4) 0.69986(6) 0.0678(10) Uani 1 1 d . .
H35A H 0.0708 0.9812 0.6842 0.102 Uiso 1 1 calc GR .
H35B H 0.1253 0.8803 0.7026 0.102 Uiso 1 1 calc GR .
H35C H 0.1657 1.0338 0.7027 0.102 Uiso 1 1 calc GR .
O6 O 0.5217(3) 0.8840(3) 0.28664(4) 0.0655(7) Uani 1 1 d . .
H6A H 0.5535 0.8697 0.2736 0.098 Uiso 1 1 d G .
H6B H 0.5545 0.9545 0.2927 0.098 Uiso 1 1 d G .
O7 O 0.2337(6) 0.4628(10) 0.68539(11) 0.081(3) Uani 0.355(8) 1 d . P
H7B H 0.2836 0.4903 0.6958 0.121 Uiso 0.355(8) 1 d R P
H7C H 0.1686 0.4883 0.6923 0.121 Uiso 0.355(8) 1 d R P

loop_
_atom_site_aniso_label
_atom_site_aniso_U_11
_atom_site_aniso_U_22
_atom_site_aniso_U_33
_atom_site_aniso_U_23
_atom_site_aniso_U_13
_atom_site_aniso_U_12
S1 0.0310(3) 0.0366(3) 0.0310(3) 0.0023(3) 0.0083(2) 0.0040(3)
O1 0.0481(11) 0.0365(10) 0.0280(9) 0.0014(8) 0.0150(8) 0.0051(8)
O2 0.0425(11) 0.0539(13) 0.0648(14) 0.0315(11) 0.0129(10) 0.0129(10)
O3 0.0551(12) 0.0554(13) 0.0376(10) 0.0109(9) 0.0086(9) 0.0256(10)
O4 0.0300(9) 0.0541(12) 0.0468(11) 0.0015(9) 0.0124(8) -0.0053(9)
O5 0.0418(10) 0.0382(11) 0.0453(11) -0.0091(9) 0.0095(8) -0.0001(8)
N1 0.0277(10) 0.0295(11) 0.0218(9) 0.0012(8) 0.0001(7) -0.0053(8)
C1 0.0277(12) 0.0298(12) 0.0234(11) -0.0004(9) 0.0022(9) 0.0002(10)
C2 0.0273(11) 0.0289(12) 0.0223(11) 0.0003(9) -0.0002(9) -0.0006(9)
C3 0.0328(12) 0.0239(12) 0.0240(11) 0.0001(9) 0.0022(9) 0.0014(10)
C4 0.0330(13) 0.0331(13) 0.0249(11) 0.0002(10) -0.0008(9) 0.0086(10)
C5 0.0273(12) 0.0351(13) 0.0275(12) 0.0001(10) 0.0025(9) 0.0056(10)
C6 0.0336(12) 0.0248(12) 0.0246(11) -0.0024(9) 0.0029(9) 0.0030(10)
C7 0.0313(12) 0.0329(13) 0.0230(11) -0.0043(10) -0.0017(9) 0.0009(10)
C8 0.0270(12) 0.0344(13) 0.0282(12) -0.0047(10) 0.0030(9) 0.0015(10)
C9 0.0305(12) 0.0258(12) 0.0239(11) -0.0011(9) 0.0004(9) -0.0012(9)
C10 0.0288(12) 0.0274(12) 0.0257(11) 0.0027(9) 0.0005(9) -0.0008(9)
C11 0.0244(11) 0.0264(12) 0.0260(11) 0.0013(9) 0.0023(9) -0.0041(9)
C12 0.0318(12) 0.0283(12) 0.0292(12) 0.0031(10) -0.0052(9) -0.0005(10)
C13 0.0316(12) 0.0276(12) 0.0301(12) -0.0018(10) 0.0009(10) 0.0028(10)
C14 0.0381(13) 0.0398(15) 0.0218(11) 0.0041(10) 0.0040(10) -0.0018(11)
C15 0.0285(12) 0.0307(13) 0.0244(11) -0.0004(9) 0.0053(9) 0.0042(10)
C16 0.0425(14) 0.0339(14) 0.0250(12) -0.0007(10) 0.0036(10) 0.0062(11)
C17 0.0489(16) 0.0290(14) 0.0417(15) -0.0014(11) 0.0102(12) 0.0065(12)
C18 0.0450(15) 0.0388(15) 0.0401(15) 0.0112(12) 0.0029(12) 0.0123(12)
C19 0.0381(14) 0.0487(17) 0.0350(14) 0.0064(12) -0.0041(11) 0.0045(12)
C20 0.0356(13) 0.0344(14) 0.0311(13) 0.0005(11) -0.0004(10) 0.0003(11)
C21 0.0278(11) 0.0277(12) 0.0232(11) -0.0006(9) 0.0017(9) 0.0021(9)
C22 0.0302(12) 0.0244(12) 0.0293(12) -0.0015(10) 0.0017(9) 0.0017(10)
C23 0.0323(12) 0.0276(12) 0.0306(12) 0.0046(10) 0.0048(10) -0.0002(10)
C24 0.0295(12) 0.0347(13) 0.0220(11) 0.0016(10) 0.0020(9) 0.0055(10)
C25 0.0442(14) 0.0269(13) 0.0260(12) -0.0043(10) 0.0032(10) -0.0002(11)
C26 0.0392(14) 0.0296(13) 0.0276(12) 0.0015(10) 0.0049(10) -0.0019(11)
C27 0.0624(19) 0.0444(17) 0.0336(14) -0.0029(12) 0.0190(13) 0.0069(14)
C28 0.0289(12) 0.0278(12) 0.0222(11) -0.0023(9) 0.0038(9) 0.0020(9)
C29 0.0328(13) 0.0386(15) 0.0372(14) 0.0097(11) 0.0122(11) 0.0048(11)
C30 0.0271(13) 0.0502(17) 0.0491(16) 0.0164(13) 0.0090(11) 0.0090(12)
C31 0.0401(14) 0.0346(14) 0.0363(14) 0.0096(11) 0.0055(11) 0.0067(11)
C32 0.0328(13) 0.0309(13) 0.0323(13) 0.0018(10) 0.0073(10) -0.0016(10)
C33 0.0272(12) 0.0302(13) 0.0285(12) -0.0026(10) 0.0020(9) 0.0007(10)
C34 0.0532(18) 0.0452(17) 0.0481(17) 0.0183(14) 0.0068(14) -0.0040(14)
S1A 0.0293(3) 0.0323(3) 0.0277(3) -0.0011(2) -0.0060(2) 0.0000(2)
O1A 0.0394(10) 0.0679(14) 0.0287(9) 0.0002(9) -0.0084(8) -0.0012(10)
O2A 0.094(2) 0.0634(17) 0.096(2) 0.0516(15) -0.0318(16) -0.0313(15)
O3A 0.0426(10) 0.0425(11) 0.0345(10) -0.0098(8) -0.0085(8) 0.0100(9)
O4A 0.0393(10) 0.0345(10) 0.0398(10) 0.0084(8) -0.0050(8) -0.0046(8)
O5A 0.0283(9) 0.0435(11) 0.0322(9) -0.0028(8) -0.0052(7) -0.0032(8)
N1A 0.0290(10) 0.0298(11) 0.0225(9) -0.0001(8) 0.0005(8) -0.0039(8)
C1A 0.0268(11) 0.0302(13) 0.0253(11) 0.0013(10) -0.0007(9) 0.0026(10)
C2A 0.0263(12) 0.0301(13) 0.0296(12) 0.0017(10) 0.0004(9) 0.0003(10)
C3A 0.0288(12) 0.0297(12) 0.0245(11) 0.0038(9) -0.0016(9) -0.0014(10)
C4A 0.0301(12) 0.0293(13) 0.0257(11) -0.0029(9) -0.0006(9) 0.0012(10)
C5A 0.0293(12) 0.0286(12) 0.0290(12) 0.0039(10) -0.0016(9) 0.0022(10)
C6A 0.0292(12) 0.0291(12) 0.0253(11) 0.0020(9) -0.0023(9) -0.0014(10)
C7A 0.0459(15) 0.0291(13) 0.0279(12) -0.0024(10) -0.0031(11) 0.0027(11)
C8A 0.0439(14) 0.0276(13) 0.0300(12) 0.0022(10) -0.0044(10) 0.0071(11)
C9A 0.0285(12) 0.0274(12) 0.0259(11) 0.0021(9) 0.0005(9) -0.0041(9)
C10A 0.0262(11) 0.0305(13) 0.0238(11) -0.0015(9) 0.0014(9) -0.0026(9)
C11A 0.0249(11) 0.0285(12) 0.0249(11) -0.0010(9) -0.0002(9) -0.0056(9)
C12A 0.0338(13) 0.0274(12) 0.0285(12) -0.0031(10) 0.0020(10) 0.0008(10)
C13A 0.0320(12) 0.0295(13) 0.0318(12) 0.0011(10) -0.0011(10) 0.0018(10)
C14A 0.0403(14) 0.0432(15) 0.0225(12) -0.0025(11) -0.0005(10) 0.0014(12)
C15A 0.0290(12) 0.0289(12) 0.0219(11) -0.0021(9) -0.0003(9) 0.0000(10)
C16A 0.0279(12) 0.0330(13) 0.0320(12) 0.0013(10) -0.0018(10) -0.0003(10)
C17A 0.0409(14) 0.0347(14) 0.0333(13) 0.0040(11) -0.0095(11) 0.0039(11)
C18A 0.0463(15) 0.0331(14) 0.0338(13) 0.0084(11) -0.0039(11) -0.0044(12)
C19A 0.0356(13) 0.0348(14) 0.0375(14) 0.0030(11) 0.0001(11) -0.0087(11)
C20A 0.0279(12) 0.0325(13) 0.0305(12) 0.0011(10) -0.0041(9) 0.0009(10)
C21A 0.0289(12) 0.0251(12) 0.0303(12) -0.0009(10) -0.0032(9) -0.0021(9)
C22A 0.0310(12) 0.0362(14) 0.0275(12) 0.0010(10) 0.0017(9) -0.0046(10)
C23A 0.0271(12) 0.0356(14) 0.0336(13) -0.0004(11) -0.0035(10) -0.0037(10)
C24A 0.0358(13) 0.0328(13) 0.0269(12) 0.0000(10) -0.0064(10) -0.0013(10)
C25A 0.0377(14) 0.0445(16) 0.0281(12) -0.0002(11) 0.0033(10) -0.0016(12)
C26A 0.0273(12) 0.0375(14) 0.0342(13) -0.0017(11) 0.0004(10) 0.0002(10)
C27A 0.0399(15) 0.074(2) 0.0378(15) -0.0063(15) -0.0120(12) 0.0025(15)
C28A 0.0262(12) 0.0341(14) 0.0350(13) 0.0065(11) -0.0059(10) -0.0030(10)
C29A 0.0349(14) 0.0447(17) 0.0427(15) 0.0102(13) 0.0048(11) 0.0021(12)
C30A 0.0352(15) 0.071(2) 0.0487(17) 0.0282(16) 0.0028(13) -0.0038(14)
C31A 0.0478(17) 0.0419(18) 0.070(2) 0.0263(16) -0.0200(15) -0.0154(14)
C32A 0.072(2) 0.0343(16) 0.062(2) 0.0059(15) -0.0277(17) -0.0079(15)
C33A 0.0508(17) 0.0357(15) 0.0405(15) 0.0026(12) -0.0138(12) -0.0055(13)
C34A 0.100(3) 0.118(4) 0.101(3) 0.077(3) -0.022(3) -0.045(3)
O9 0.0674(16) 0.0582(15) 0.0602(14) -0.0092(12) -0.0090(12) 0.0049(12)
C36 0.076(3) 0.083(3) 0.058(2) -0.008(2) -0.0098(19) 0.008(2)
O8 0.0483(12) 0.0543(13) 0.0483(12) 0.0004(11) -0.0114(10) 0.0057(10)
C35 0.068(2) 0.084(3) 0.051(2) -0.0093(19) -0.0041(17) 0.009(2)
O6 0.0836(18) 0.0537(15) 0.0596(15) -0.0078(12) 0.0170(13) -0.0105(13)
O7 0.050(4) 0.147(9) 0.046(4) -0.021(4) 0.006(3) 0.013(4)

loop_
_atom_type_symbol
_atom_type_description
_atom_type_scat_dispersion_real
_atom_type_scat_dispersion_imag
_atom_type_scat_source
C C 0.0033 0.0016 'International Tables Vol C Tables 4.2.6.8 and 6.1.1.4'
H H 0.0000 0.0000 'International Tables Vol C Tables 4.2.6.8 and 6.1.1.4'
N N 0.0061 0.0033 'International Tables Vol C Tables 4.2.6.8 and 6.1.1.4'
O O 0.0106 0.0060 'International Tables Vol C Tables 4.2.6.8 and 6.1.1.4'
S S 0.1246 0.1234 'International Tables Vol C Tables 4.2.6.8 and 6.1.1.4'

loop_
_geom_angle_atom_site_label_1
_geom_angle_atom_site_label_2
_geom_angle_atom_site_label_3
_geom_angle
O3 S1 O5 113.74(13)
O3 S1 C11 102.71(11)
O4 S1 O3 114.52(13)
O4 S1 O5 114.16(12)
O4 S1 C11 106.14(11)
O5 S1 C11 103.91(11)
C24 O1 C27 116.7(2)
C31 O2 C34 118.0(2)
C11 N1 C14 122.2(2)
C12 N1 C11 119.95(19)
C12 N1 C14 117.8(2)
C2 C1 C3 120.6(2)
C2 C1 C15 125.0(2)
C15 C1 C3 114.34(19)
C1 C2 C21 124.3(2)
C1 C2 C28 121.8(2)
C28 C2 C21 113.92(19)
C4 C3 C1 119.6(2)
C8 C3 C1 121.8(2)
C8 C3 C4 118.6(2)
C3 C4 H4 119.6
C5 C4 C3 120.9(2)
C5 C4 H4 119.6
C4 C5 H5 119.8
C4 C5 C6 120.4(2)
C6 C5 H5 119.8
C5 C6 C7 118.6(2)
C5 C6 C9 121.7(2)
C7 C6 C9 119.6(2)
C6 C7 H7 119.7
C8 C7 C6 120.6(2)
C8 C7 H7 119.7
C3 C8 H8 119.6
C7 C8 C3 120.8(2)
C7 C8 H8 119.6
C10 C9 C6 121.7(2)
C13 C9 C6 121.2(2)
C13 C9 C10 117.1(2)
C9 C10 H10 119.4
C11 C10 C9 121.1(2)
C11 C10 H10 119.4
N1 C11 S1 120.24(17)
N1 C11 C10 119.8(2)
C10 C11 S1 119.88(18)
N1 C12 H12 119.1
N1 C12 C13 121.8(2)
C13 C12 H12 119.1
C9 C13 H13 119.9
C12 C13 C9 120.2(2)
C12 C13 H13 119.9
N1 C14 H14A 109.5
N1 C14 H14B 109.5
N1 C14 H14C 109.5
H14A C14 H14B 109.5
H14A C14 H14C 109.5
H14B C14 H14C 109.5
C16 C15 C1 119.6(2)
C16 C15 C20 118.4(2)
C20 C15 C1 122.0(2)
C15 C16 H16 119.6
C17 C16 C15 120.7(2)
C17 C16 H16 119.6
C16 C17 H17 119.9
C18 C17 C16 120.2(3)
C18 C17 H17 119.9
C17 C18 H18 120.1
C19 C18 C17 119.7(3)
C19 C18 H18 120.1
C18 C19 H19 119.8
C18 C19 C20 120.4(2)
C20 C19 H19 119.8
C15 C20 H20 119.7
C19 C20 C15 120.5(3)
C19 C20 H20 119.7
C22 C21 C2 123.0(2)
C26 C21 C2 119.7(2)
C26 C21 C22 117.1(2)
C21 C22 H22 119.3
C23 C22 C21 121.3(2)
C23 C22 H22 119.3
C22 C23 H23 119.8
C22 C23 C24 120.3(2)
C24 C23 H23 119.8
O1 C24 C23 116.3(2)
O1 C24 C25 123.9(2)
C23 C24 C25 119.8(2)
C24 C25 H25 120.3
C24 C25 C26 119.4(2)
C26 C25 H25 120.3
C21 C26 H26 118.9
C25 C26 C21 122.2(2)
C25 C26 H26 118.9
O1 C27 H27A 109.5
O1 C27 H27B 109.5
O1 C27 H27C 109.5
H27A C27 H27B 109.5
H27A C27 H27C 109.5
H27B C27 H27C 109.5
C29 C28 C2 119.4(2)
C33 C28 C2 123.2(2)
C33 C28 C29 117.4(2)
C28 C29 H29 119.3
C30 C29 C28 121.4(2)
C30 C29 H29 119.3
C29 C30 H30 119.9
C29 C30 C31 120.2(2)
C31 C30 H30 119.9
O2 C31 C30 115.7(2)
O2 C31 C32 124.6(2)
C32 C31 C30 119.7(2)
C31 C32 H32 120.4
C31 C32 C33 119.2(2)
C33 C32 H32 120.4
C28 C33 H33 119.0
C32 C33 C28 122.1(2)
C32 C33 H33 119.0
O2 C34 H34A 109.5
O2 C34 H34B 109.5
O2 C34 H34C 109.5
H34A C34 H34B 109.5
H34A C34 H34C 109.5
H34B C34 H34C 109.5
O3A S1A O4A 114.05(12)
O3A S1A C11A 103.25(11)
O4A S1A C11A 104.27(11)
O5A S1A O3A 114.80(11)
O5A S1A O4A 113.66(11)
O5A S1A C11A 105.14(11)
C24A O1A C27A 116.8(2)
C31A O2A C34A 116.7(4)
C11A N1A C14A 122.6(2)
C12A N1A C11A 119.32(19)
C12A N1A C14A 118.1(2)
C2A C1A C3A 122.1(2)
C2A C1A C15A 123.7(2)
C15A C1A C3A 114.1(2)
C1A C2A C21A 122.1(2)
C1A C2A C28A 124.1(2)
C28A C2A C21A 113.8(2)
C4A C3A C1A 122.2(2)
C8A C3A C1A 120.1(2)
C8A C3A C4A 117.7(2)
C3A C4A H4A 119.5
C5A C4A C3A 121.0(2)
C5A C4A H4A 119.5
C4A C5A H5A 119.3
C4A C5A C6A 121.4(2)
C6A C5A H5A 119.3
C5A C6A C9A 121.2(2)
C7A C6A C5A 117.4(2)
C7A C6A C9A 121.3(2)
C6A C7A H7A 119.5
C8A C7A C6A 121.0(2)
C8A C7A H7A 119.5
C3A C8A H8A 119.4
C7A C8A C3A 121.2(2)
C7A C8A H8A 119.4
C10A C9A C6A 121.7(2)
C13A C9A C6A 122.1(2)
C13A C9A C10A 116.2(2)
C9A C10A H10A 119.0
C11A C10A C9A 122.0(2)
C11A C10A H10A 119.0
N1A C11A S1A 120.91(17)
N1A C11A C10A 120.0(2)
C10A C11A S1A 119.07(18)
N1A C12A H12A 119.0
N1A C12A C13A 122.1(2)
C13A C12A H12A 119.0
C9A C13A H13A 119.8
C12A C13A C9A 120.4(2)
C12A C13A H13A 119.8
N1A C14A H14D 109.5
N1A C14A H14E 109.5
N1A C14A H14F 109.5
H14D C14A H14E 109.5
H14D C14A H14F 109.5
H14E C14A H14F 109.5
C16A C15A C1A 123.8(2)
C20A C15A C1A 118.5(2)
C20A C15A C16A 117.7(2)
C15A C16A H16A 119.6
C17A C16A C15A 120.8(2)
C17A C16A H16A 119.6
C16A C17A H17A 119.6
C18A C17A C16A 120.8(2)
C18A C17A H17A 119.6
C17A C18A H18A 120.5
C19A C18A C17A 119.1(2)
C19A C18A H18A 120.5
C18A C19A H19A 119.9
C18A C19A C20A 120.2(2)
C20A C19A H19A 119.9
C15A C20A H20A 119.3
C19A C20A C15A 121.4(2)
C19A C20A H20A 119.3
C22A C21A C2A 118.7(2)
C22A C21A C26A 117.9(2)
C26A C21A C2A 123.5(2)
C21A C22A H22A 119.0
C23A C22A C21A 121.9(2)
C23A C22A H22A 119.0
C22A C23A H23A 120.4
C22A C23A C24A 119.3(2)
C24A C23A H23A 120.4
O1A C24A C23A 123.6(2)
O1A C24A C25A 116.4(2)
C23A C24A C25A 120.0(2)
C24A C25A H25A 120.1
C24A C25A C26A 119.9(2)
C26A C25A H25A 120.1
C21A C26A H26A 119.5
C25A C26A C21A 121.0(2)
C25A C26A H26A 119.5
O1A C27A H27D 109.5
O1A C27A H27E 109.5
O1A C27A H27F 109.5
H27D C27A H27E 109.5
H27D C27A H27F 109.5
H27E C27A H27F 109.5
C29A C28A C2A 122.6(2)
C29A C28A C33A 117.6(2)
C33A C28A C2A 119.7(2)
C28A C29A H29A 119.3
C28A C29A C30A 121.4(3)
C30A C29A H29A 119.3
C29A C30A H30A 120.3
C31A C30A C29A 119.4(3)
C31A C30A H30A 120.3
O2A C31A C30A 124.7(3)
O2A C31A C32A 115.4(3)
C32A C31A C30A 119.8(3)
C31A C32A H32A 119.8
C31A C32A C33A 120.5(3)
C33A C32A H32A 119.8
C28A C33A H33A 119.4
C32A C33A C28A 121.1(3)
C32A C33A H33A 119.4
O2A C34A H34D 109.5
O2A C34A H34E 109.5
O2A C34A H34F 109.5
H34D C34A H34E 109.5
H34D C34A H34F 109.5
H34E C34A H34F 109.5
C36 O9 H9 109.5
O9 C36 H36A 109.5
O9 C36 H36B 109.5
O9 C36 H36C 109.5
H36A C36 H36B 109.5
H36A C36 H36C 109.5
H36B C36 H36C 109.5
C35 O8 H8B 109.5
O8 C35 H35A 109.5
O8 C35 H35B 109.5
O8 C35 H35C 109.5
H35A C35 H35B 109.5
H35A C35 H35C 109.5
H35B C35 H35C 109.5
H6A O6 H6B 109.5
H7B O7 H7C 95.2

loop_
_geom_bond_atom_site_label_1
_geom_bond_atom_site_label_2
_geom_bond_distance
S1 O3 1.444(2)
S1 O4 1.4378(19)
S1 O5 1.447(2)
S1 C11 1.807(2)
O1 C24 1.373(3)
O1 C27 1.424(3)
O2 C31 1.370(3)
O2 C34 1.419(3)
N1 C11 1.366(3)
N1 C12 1.344(3)
N1 C14 1.487(3)
C1 C2 1.360(3)
C1 C3 1.497(3)
C1 C15 1.496(3)
C2 C21 1.496(3)
C2 C28 1.494(3)
C3 C4 1.397(3)
C3 C8 1.396(3)
C4 H4 0.9300
C4 C5 1.388(3)
C5 H5 0.9300
C5 C6 1.396(3)
C6 C7 1.407(3)
C6 C9 1.477(3)
C7 H7 0.9300
C7 C8 1.381(3)
C8 H8 0.9300
C9 C10 1.402(3)
C9 C13 1.390(3)
C10 H10 0.9300
C10 C11 1.377(3)
C12 H12 0.9300
C12 C13 1.373(3)
C13 H13 0.9300
C14 H14A 0.9600
C14 H14B 0.9600
C14 H14C 0.9600
C15 C16 1.394(4)
C15 C20 1.402(3)
C16 H16 0.9300
C16 C17 1.391(4)
C17 H17 0.9300
C17 C18 1.388(4)
C18 H18 0.9300
C18 C19 1.380(4)
C19 H19 0.9300
C19 C20 1.393(4)
C20 H20 0.9300
C21 C22 1.402(3)
C21 C26 1.397(3)
C22 H22 0.9300
C22 C23 1.387(3)
C23 H23 0.9300
C23 C24 1.387(3)
C24 C25 1.389(3)
C25 H25 0.9300
C25 C26 1.390(3)
C26 H26 0.9300
C27 H27A 0.9600
C27 H27B 0.9600
C27 H27C 0.9600
C28 C29 1.400(3)
C28 C33 1.391(3)
C29 H29 0.9300
C29 C30 1.375(4)
C30 H30 0.9300
C30 C31 1.394(4)
C31 C32 1.388(4)
C32 H32 0.9300
C32 C33 1.389(3)
C33 H33 0.9300
C34 H34A 0.9600
C34 H34B 0.9600
C34 H34C 0.9600
S1A O3A 1.4440(18)
S1A O4A 1.4531(19)
S1A O5A 1.4436(18)
S1A C11A 1.811(2)
O1A C24A 1.377(3)
O1A C27A 1.433(3)
O2A C31A 1.375(4)
O2A C34A 1.435(6)
N1A C11A 1.364(3)
N1A C12A 1.344(3)
N1A C14A 1.483(3)
C1A C2A 1.352(3)
C1A C3A 1.501(3)
C1A C15A 1.500(3)
C2A C21A 1.504(3)
C2A C28A 1.492(3)
C3A C4A 1.399(3)
C3A C8A 1.395(3)
C4A H4A 0.9300
C4A C5A 1.380(3)
C5A H5A 0.9300
C5A C6A 1.400(3)
C6A C7A 1.400(3)
C6A C9A 1.486(3)
C7A H7A 0.9300
C7A C8A 1.388(3)
C8A H8A 0.9300
C9A C10A 1.402(3)
C9A C13A 1.393(3)
C10A H10A 0.9300
C10A C11A 1.374(3)
C12A H12A 0.9300
C12A C13A 1.379(3)
C13A H13A 0.9300
C14A H14D 0.9600
C14A H14E 0.9600
C14A H14F 0.9600
C15A C16A 1.398(3)
C15A C20A 1.397(3)
C16A H16A 0.9300
C16A C17A 1.388(4)
C17A H17A 0.9300
C17A C18A 1.386(4)
C18A H18A 0.9300
C18A C19A 1.386(4)
C19A H19A 0.9300
C19A C20A 1.388(3)
C20A H20A 0.9300
C21A C22A 1.392(3)
C21A C26A 1.393(3)
C22A H22A 0.9300
C22A C23A 1.386(3)
C23A H23A 0.9300
C23A C24A 1.388(3)
C24A C25A 1.390(4)
C25A H25A 0.9300
C25A C26A 1.392(3)
C26A H26A 0.9300
C27A H27D 0.9600
C27A H27E 0.9600
C27A H27F 0.9600
C28A C29A 1.387(4)
C28A C33A 1.397(4)
C29A H29A 0.9300
C29A C30A 1.401(4)
C30A H30A 0.9300
C30A C31A 1.380(5)
C31A C32A 1.379(5)
C32A H32A 0.9300
C32A C33A 1.381(4)
C33A H33A 0.9300
C34A H34D 0.9600
C34A H34E 0.9600
C34A H34F 0.9600
O9 H9 0.8200
O9 C36 1.397(4)
C36 H36A 0.9600
C36 H36B 0.9600
C36 H36C 0.9600
O8 H8B 0.8200
O8 C35 1.376(4)
C35 H35A 0.9600
C35 H35B 0.9600
C35 H35C 0.9600
O6 H6A 0.8488
O6 H6B 0.8506
O7 H7B 0.8503
O7 H7C 0.8500

loop_
_geom_hbond_atom_site_label_D
_geom_hbond_atom_site_label_H
_geom_hbond_atom_site_label_A
_geom_hbond_distance_DH
_geom_hbond_distance_HA
_geom_hbond_distance_DA
_geom_hbond_angle_DHA
_geom_hbond_site_symmetry_A
O9 H9 O3 0.82 2.01 2.775(3) 154.0 3_766
O8 H8B S1A 0.82 2.93 3.694(2) 155.8 2_656
O8 H8B O4A 0.82 1.99 2.807(3) 176.4 2_656
O6 H6A O5 0.85 2.15 2.961(3) 159.2 2_755
O7 H7B S1 0.85 2.94 3.747(7) 158.7 3_766
O7 H7B O3 0.85 2.43 3.126(8) 140.2 3_766
O7 H7B O4 0.85 2.54 3.313(7) 151.6 3_766
O7 H7C S1A 0.85 2.91 3.750(6) 168.9 1_455
O7 H7C O3A 0.85 1.89 2.717(7) 163.8 1_455
